data_2206737
loop_
_publ_author_name
'Murat Ta\,s'
'Mehtap Ya\^gan'
'H\"umeyra Bat\?i'
'Bek\.ir Bat\?i'
'Orhan B\"uy\"ukg\"ung\"or'

_publ_section_title
;
 Redetermination of bis(<i>O</i>,<i>O</i>'-dicyclohexyl
 phosphorodithioato)nickel(II)
;
_journal_coeditor_code LH6464
_journal_issue 9
_journal_name_full 'Acta Crystallographica Section E'
_journal_page_first m1684
_journal_page_last m1685
_journal_paper_doi 10.1107/S1600536805023895
_journal_volume 61
_journal_year 2005
_chemical_formula_iupac '[Ni (C12 H22 O2 P S2)2]'
_chemical_formula_moiety 'C24 H44 Ni O4 P2 S4'
_chemical_formula_sum 'C24 H44 Ni O4 P2 S4'
_chemical_formula_weight 645.50
_chemical_name_systematic
;
bis(O,O'-dicyclohexyl phosphorodithioato)nickel(II)
;
_space_group_IT_number 14
_symmetry_cell_setting monoclinic
_symmetry_space_group_name_Hall '-P 2yn'
_symmetry_space_group_name_H-M 'P 1 21/n 1'
_atom_sites_solution_hydrogens geom
_atom_sites_solution_primary direct
_atom_sites_solution_secondary difmap
_audit_creation_method 'STOE X-RED'
_cell_angle_alpha 90.00
_cell_angle_beta 96.764(5)
_cell_angle_gamma 90.00
_cell_formula_units_Z 2
_cell_length_a 11.7991(6)
_cell_length_b 9.3550(5)
_cell_length_c 14.2138(8)
_cell_measurement_reflns_used 21951
_cell_measurement_temperature 296(2)
_cell_measurement_theta_max 27.87
_cell_measurement_theta_min 2.12
_cell_volume 1558.01(15)
_computing_cell_refinement X-AREA
_computing_data_collection 'X-AREA (Stoe & Cie, 2002)'
_computing_data_reduction 'X-RED32 (Stoe & Cie, 2002)'
_computing_molecular_graphics 'ORTEP-3 for Windows (Farrugia, 1997)'
_computing_publication_material 'WinGX (Farrugia, 1999)'
_computing_structure_refinement 'SHELXL97 (Sheldrick, 1997)'
_computing_structure_solution 'SHELXS97 (Sheldrick, 1997)'
_diffrn_ambient_temperature 296(2)
_diffrn_detector_area_resol_mean 6.67
_diffrn_measured_fraction_theta_full 0.997
_diffrn_measured_fraction_theta_max 0.997
_diffrn_measurement_device_type 'Stoe IPDS-2'
_diffrn_measurement_method 'rotation method; \w? \f? scans'
_diffrn_radiation_monochromator graphite
_diffrn_radiation_source 'fine-focus sealed tube'
_diffrn_radiation_type MoK\a
_diffrn_radiation_wavelength 0.71073
_diffrn_reflns_av_R_equivalents 0.0478
_diffrn_reflns_av_sigmaI/netI 0.0269
_diffrn_reflns_limit_h_max 15
_diffrn_reflns_limit_h_min -15
_diffrn_reflns_limit_k_max 12
_diffrn_reflns_limit_k_min -12
_diffrn_reflns_limit_l_max 18
_diffrn_reflns_limit_l_min -18
_diffrn_reflns_number 20380
_diffrn_reflns_theta_full 27.86
_diffrn_reflns_theta_max 27.86
_diffrn_reflns_theta_min 2.12
_diffrn_standards_decay_% 0
_diffrn_standards_interval_count 0
_diffrn_standards_number 0
_exptl_absorpt_coefficient_mu 1.021
_exptl_absorpt_correction_T_max 0.9320
_exptl_absorpt_correction_T_min 0.5890
_exptl_absorpt_correction_type integration
_exptl_absorpt_process_details '(X-RED32; Stoe & Cie, 2002)'
_exptl_crystal_colour violet
_exptl_crystal_density_diffrn 1.376
_exptl_crystal_density_method 'not measured'
_exptl_crystal_description 'hexagonal-shaped plate'
_exptl_crystal_F_000 684
_exptl_crystal_size_max 0.58
_exptl_crystal_size_mid 0.48
_exptl_crystal_size_min 0.07
_refine_diff_density_max 0.225
_refine_diff_density_min -0.219
_refine_ls_extinction_method none
_refine_ls_goodness_of_fit_ref 1.038
_refine_ls_hydrogen_treatment constr
_refine_ls_matrix_type full
_refine_ls_number_parameters 160
_refine_ls_number_reflns 3706
_refine_ls_number_restraints 0
_refine_ls_restrained_S_all 1.038
_refine_ls_R_factor_all 0.0486
_refine_ls_R_factor_gt 0.0324
_refine_ls_shift/su_max 0.000
_refine_ls_shift/su_mean 0.000
_refine_ls_structure_factor_coef Fsqd
_refine_ls_weighting_details 'calc w = 1/[\s^2^(Fo^2^)+(0.0384P)^2^+0.2064P] where P = (Fo^2^+2Fc^2^)/3'
_refine_ls_weighting_scheme calc
_refine_ls_wR_factor_gt 0.0784
_refine_ls_wR_factor_ref 0.0837
_reflns_number_gt 2749
_reflns_number_total 3706
_reflns_threshold_expression I>2\s(I)
_cod_data_source_file lh6464.cif
_cod_data_source_block I
_cod_original_cell_volume 1558.01(14)
_cod_original_sg_symbol_H-M 'P 21/n'
_cod_database_code 2206737
_cod_database_fobs_code 2206737

loop_
_symmetry_equiv_pos_as_xyz
'x, y, z'
'-x+1/2, y+1/2, -z+1/2'
'-x, -y, -z'
'x-1/2, -y-1/2, z-1/2'

loop_
_atom_site_label
_atom_site_fract_x
_atom_site_fract_y
_atom_site_fract_z
_atom_site_U_iso_or_equiv
_atom_site_adp_type
_atom_site_calc_flag
_atom_site_refinement_flags
_atom_site_occupancy
_atom_site_type_symbol
C1 0.21810(19) 0.5006(2) 0.66142(17) 0.0655(5) Uani d . 1 C
H1 0.2860 0.5574 0.6530 0.079 Uiso calc R 1 H
C2 0.1139(2) 0.5839(3) 0.6311(2) 0.0883(8) Uani d . 1 C
H2A 0.1117 0.6075 0.5644 0.106 Uiso calc R 1 H
H2B 0.1160 0.6727 0.6665 0.106 Uiso calc R 1 H
C3 0.0086(2) 0.5027(3) 0.6463(3) 0.1050(11) Uani d . 1 C
H3A -0.0577 0.5630 0.6300 0.126 Uiso calc R 1 H
H3B 0.0014 0.4201 0.6048 0.126 Uiso calc R 1 H
C4 0.0115(3) 0.4550(4) 0.7459(3) 0.1259(15) Uani d . 1 C
H4A -0.0556 0.3974 0.7523 0.151 Uiso calc R 1 H
H4B 0.0091 0.5379 0.7866 0.151 Uiso calc R 1 H
C5 0.1164(4) 0.3693(4) 0.77762(19) 0.1111(12) Uani d . 1 C
H5A 0.1137 0.2798 0.7430 0.133 Uiso calc R 1 H
H5B 0.1184 0.3473 0.8445 0.133 Uiso calc R 1 H
C6 0.2236(3) 0.4508(3) 0.76115(18) 0.0891(8) Uani d . 1 C
H6A 0.2326 0.5326 0.8034 0.107 Uiso calc R 1 H
H6B 0.2896 0.3894 0.7757 0.107 Uiso calc R 1 H
C7 0.2784(2) 0.1288(2) 0.40608(15) 0.0681(6) Uani d . 1 C
H7 0.3486 0.1726 0.3889 0.082 Uiso calc R 1 H
C8 0.1875(3) 0.1352(3) 0.32420(17) 0.0922(8) Uani d . 1 C
H8A 0.2155 0.0922 0.2693 0.111 Uiso calc R 1 H
H8B 0.1695 0.2344 0.3092 0.111 Uiso calc R 1 H
C9 0.0801(3) 0.0582(5) 0.3448(2) 0.1152(11) Uani d . 1 C
H9A 0.0463 0.1089 0.3941 0.138 Uiso calc R 1 H
H9B 0.0253 0.0579 0.2883 0.138 Uiso calc R 1 H
C10 0.1054(4) -0.0924(4) 0.3759(3) 0.1401(15) Uani d . 1 C
H10A 0.1323 -0.1458 0.3243 0.168 Uiso calc R 1 H
H10B 0.0362 -0.1376 0.3917 0.168 Uiso calc R 1 H
C11 0.1945(4) -0.0957(3) 0.4605(3) 0.1175(12) Uani d . 1 C
H11A 0.2120 -0.1942 0.4779 0.141 Uiso calc R 1 H
H11B 0.1647 -0.0497 0.5137 0.141 Uiso calc R 1 H
C12 0.3022(3) -0.0208(3) 0.4404(2) 0.0962(9) Uani d . 1 C
H12A 0.3557 -0.0184 0.4977 0.115 Uiso calc R 1 H
H12B 0.3372 -0.0740 0.3929 0.115 Uiso calc R 1 H
O1 0.21428(13) 0.37222(15) 0.60152(11) 0.0703(4) Uani d . 1 O
O2 0.23737(13) 0.20801(16) 0.48402(11) 0.0697(4) Uani d . 1 O
P1 0.30007(4) 0.34321(6) 0.52851(4) 0.05549(14) Uani d . 1 P
S1 0.46025(5) 0.31190(6) 0.58542(4) 0.07012(17) Uani d . 1 S
S2 0.31804(4) 0.50271(6) 0.43864(4) 0.06809(16) Uani d . 1 S
Ni1 0.5000 0.5000 0.5000 0.04798(10) Uani d S 1 Ni

loop_
_atom_site_aniso_label
_atom_site_aniso_U_11
_atom_site_aniso_U_22
_atom_site_aniso_U_33
_atom_site_aniso_U_12
_atom_site_aniso_U_13
_atom_site_aniso_U_23
C1 0.0597(12) 0.0596(11) 0.0783(14) -0.0170(10) 0.0127(11) -0.0223(10)
C2 0.102(2) 0.0563(13) 0.1013(19) 0.0044(13) -0.0094(16) -0.0053(13)
C3 0.0587(15) 0.100(2) 0.153(3) 0.0155(14) -0.0041(18) -0.037(2)
C4 0.104(3) 0.117(3) 0.172(4) -0.035(2) 0.083(3) -0.071(3)
C5 0.183(4) 0.096(2) 0.0595(14) -0.030(2) 0.0373(19) -0.0063(14)
C6 0.093(2) 0.0959(18) 0.0716(15) 0.0153(15) -0.0166(14) -0.0242(14)
C7 0.0696(14) 0.0764(14) 0.0626(12) -0.0009(11) 0.0257(11) -0.0135(10)
C8 0.124(2) 0.0959(19) 0.0572(13) 0.0133(17) 0.0104(15) 0.0015(12)
C9 0.090(2) 0.158(3) 0.090(2) -0.013(2) -0.0210(17) -0.022(2)
C10 0.163(4) 0.110(3) 0.150(3) -0.060(3) 0.032(3) -0.053(3)
C11 0.180(4) 0.0571(15) 0.122(3) 0.0009(19) 0.043(3) 0.0090(16)
C12 0.105(2) 0.095(2) 0.0896(18) 0.0414(17) 0.0168(16) 0.0003(15)
O1 0.0693(9) 0.0658(9) 0.0817(10) -0.0261(7) 0.0336(8) -0.0289(7)
O2 0.0651(9) 0.0742(9) 0.0754(9) -0.0212(7) 0.0311(8) -0.0259(8)
P1 0.0473(3) 0.0593(3) 0.0620(3) -0.0131(2) 0.0153(2) -0.0050(2)
S1 0.0559(3) 0.0720(3) 0.0814(4) -0.0094(2) 0.0037(3) 0.0273(3)
S2 0.0425(3) 0.0825(4) 0.0774(3) -0.0076(2) -0.0006(2) 0.0215(3)
Ni1 0.03693(17) 0.05381(19) 0.05351(19) -0.00500(13) 0.00660(13) 0.00798(14)

loop_
_atom_type_symbol
_atom_type_description
_atom_type_scat_dispersion_real
_atom_type_scat_dispersion_imag
_atom_type_scat_source
C C 0.0033 0.0016 'International Tables Vol C Tables 4.2.6.8 and 6.1.1.4'
H H 0.0000 0.0000 'International Tables Vol C Tables 4.2.6.8 and 6.1.1.4'
O O 0.0106 0.0060 'International Tables Vol C Tables 4.2.6.8 and 6.1.1.4'
P P 0.1023 0.0942 'International Tables Vol C Tables 4.2.6.8 and 6.1.1.4'
S S 0.1246 0.1234 'International Tables Vol C Tables 4.2.6.8 and 6.1.1.4'
Ni Ni 0.3393 1.1124 'International Tables Vol C Tables 4.2.6.8 and 6.1.1.4'

loop_
_geom_angle_atom_site_label_1
_geom_angle_atom_site_label_2
_geom_angle_atom_site_label_3
_geom_angle_site_symmetry_1
_geom_angle_site_symmetry_3
_geom_angle
O1 C1 C2 . . 107.12(19)
O1 C1 C6 . . 106.96(19)
C2 C1 C6 . . 112.7(2)
O1 C1 H1 . . 110.0
C2 C1 H1 . . 110.0
C6 C1 H1 . . 110.0
C1 C2 C3 . . 111.5(2)
C1 C2 H2A . . 109.3
C3 C2 H2A . . 109.3
C1 C2 H2B . . 109.3
C3 C2 H2B . . 109.3
H2A C2 H2B . . 108.0
C4 C3 C2 . . 111.5(3)
C4 C3 H3A . . 109.3
C2 C3 H3A . . 109.3
C4 C3 H3B . . 109.3
C2 C3 H3B . . 109.3
H3A C3 H3B . . 108.0
C3 C4 C5 . . 112.0(2)
C3 C4 H4A . . 109.2
C5 C4 H4A . . 109.2
C3 C4 H4B . . 109.2
C5 C4 H4B . . 109.2
H4A C4 H4B . . 107.9
C4 C5 C6 . . 111.0(3)
C4 C5 H5A . . 109.4
C6 C5 H5A . . 109.4
C4 C5 H5B . . 109.4
C6 C5 H5B . . 109.4
H5A C5 H5B . . 108.0
C1 C6 C5 . . 111.1(2)
C1 C6 H6A . . 109.4
C5 C6 H6A . . 109.4
C1 C6 H6B . . 109.4
C5 C6 H6B . . 109.4
H6A C6 H6B . . 108.0
O2 C7 C8 . . 107.4(2)
O2 C7 C12 . . 107.01(19)
C8 C7 C12 . . 112.5(2)
O2 C7 H7 . . 109.9
C8 C7 H7 . . 109.9
C12 C7 H7 . . 109.9
C7 C8 C9 . . 111.8(2)
C7 C8 H8A . . 109.3
C9 C8 H8A . . 109.3
C7 C8 H8B . . 109.3
C9 C8 H8B . . 109.3
H8A C8 H8B . . 107.9
C10 C9 C8 . . 111.2(3)
C10 C9 H9A . . 109.4
C8 C9 H9A . . 109.4
C10 C9 H9B . . 109.4
C8 C9 H9B . . 109.4
H9A C9 H9B . . 108.0
C9 C10 C11 . . 110.6(3)
C9 C10 H10A . . 109.5
C11 C10 H10A . . 109.5
C9 C10 H10B . . 109.5
C11 C10 H10B . . 109.5
H10A C10 H10B . . 108.1
C10 C11 C12 . . 111.4(3)
C10 C11 H11A . . 109.4
C12 C11 H11A . . 109.4
C10 C11 H11B . . 109.4
C12 C11 H11B . . 109.4
H11A C11 H11B . . 108.0
C7 C12 C11 . . 111.5(2)
C7 C12 H12A . . 109.3
C11 C12 H12A . . 109.3
C7 C12 H12B . . 109.3
C11 C12 H12B . . 109.3
H12A C12 H12B . . 108.0
C1 O1 P1 . . 123.42(12)
C7 O2 P1 . . 122.28(13)
O1 P1 O2 . . 95.56(7)
O1 P1 S1 . . 114.59(7)
O2 P1 S1 . . 115.34(7)
O1 P1 S2 . . 115.07(7)
O2 P1 S2 . . 115.37(7)
S1 P1 S2 . . 101.74(3)
O1 P1 Ni1 . . 128.31(5)
O2 P1 Ni1 . . 136.13(6)
S1 P1 Ni1 . . 50.941(18)
S2 P1 Ni1 . . 50.961(18)
P1 S1 Ni1 . . 84.99(2)
P1 S2 Ni1 . . 84.87(2)
S1 Ni1 S1 3_666 . 180.000(19)
S1 Ni1 S2 3_666 . 91.89(2)
S1 Ni1 S2 . . 88.11(2)
S1 Ni1 S2 3_666 3_666 88.11(2)
S1 Ni1 S2 . 3_666 91.89(2)
S2 Ni1 S2 . 3_666 180.0
S1 Ni1 P1 3_666 . 135.927(18)
S1 Ni1 P1 . . 44.073(18)
S2 Ni1 P1 . . 44.168(18)
S2 Ni1 P1 3_666 . 135.832(18)
S1 Ni1 P1 3_666 3_666 44.073(18)
S1 Ni1 P1 . 3_666 135.927(18)
S2 Ni1 P1 . 3_666 135.832(18)
S2 Ni1 P1 3_666 3_666 44.168(18)
P1 Ni1 P1 . 3_666 180.00(2)

loop_
_geom_bond_atom_site_label_1
_geom_bond_atom_site_label_2
_geom_bond_site_symmetry_2
_geom_bond_distance
C1 O1 . 1.469(2)
C1 C2 . 1.477(3)
C1 C6 . 1.486(4)
C1 H1 . 0.9800
C2 C3 . 1.494(4)
C2 H2A . 0.9700
C2 H2B . 0.9700
C3 C4 . 1.481(5)
C3 H3A . 0.9700
C3 H3B . 0.9700
C4 C5 . 1.498(5)
C4 H4A . 0.9700
C4 H4B . 0.9700
C5 C6 . 1.519(4)
C5 H5A . 0.9700
C5 H5B . 0.9700
C6 H6A . 0.9700
C6 H6B . 0.9700
C7 O2 . 1.462(2)
C7 C8 . 1.488(4)
C7 C12 . 1.497(3)
C7 H7 . 0.9800
C8 C9 . 1.516(4)
C8 H8A . 0.9700
C8 H8B . 0.9700
C9 C10 . 1.497(5)
C9 H9A . 0.9700
C9 H9B . 0.9700
C10 C11 . 1.502(5)
C10 H10A . 0.9700
C10 H10B . 0.9700
C11 C12 . 1.508(5)
C11 H11A . 0.9700
C11 H11B . 0.9700
C12 H12A . 0.9700
C12 H12B . 0.9700
O1 P1 . 1.5566(14)
O2 P1 . 1.5610(14)
P1 S1 . 1.9879(8)
P1 S2 . 1.9917(8)
P1 Ni1 . 2.8470(5)
S1 Ni1 . 2.2192(5)
S2 Ni1 . 2.2202(5)
Ni1 S1 3_666 2.2192(5)
Ni1 S2 3_666 2.2202(5)
Ni1 P1 3_666 2.8470(5)

loop_
_geom_torsion_atom_site_label_1
_geom_torsion_atom_site_label_2
_geom_torsion_atom_site_label_3
_geom_torsion_atom_site_label_4
_geom_torsion_site_symmetry_4
_geom_torsion
O1 C1 C2 C3 . 62.6(3)
C6 C1 C2 C3 . -54.7(3)
C1 C2 C3 C4 . 54.9(3)
C2 C3 C4 C5 . -55.1(3)
C3 C4 C5 C6 . 54.1(3)
O1 C1 C6 C5 . -63.7(3)
C2 C1 C6 C5 . 53.7(3)
C4 C5 C6 C1 . -52.9(3)
O2 C7 C8 C9 . -64.9(3)
C12 C7 C8 C9 . 52.6(3)
C7 C8 C9 C10 . -54.4(4)
C8 C9 C10 C11 . 56.2(4)
C9 C10 C11 C12 . -56.7(4)
O2 C7 C12 C11 . 64.9(3)
C8 C7 C12 C11 . -52.8(3)
C10 C11 C12 C7 . 54.7(4)
C2 C1 O1 P1 . 113.6(2)
C6 C1 O1 P1 . -125.34(19)
C8 C7 O2 P1 . -118.7(2)
C12 C7 O2 P1 . 120.2(2)
C1 O1 P1 O2 . -172.73(18)
C1 O1 P1 S1 . 66.10(18)
C1 O1 P1 S2 . -51.35(19)
C1 O1 P1 Ni1 . 7.5(2)
C7 O2 P1 O1 . 179.15(17)
C7 O2 P1 S1 . -60.27(18)
C7 O2 P1 S2 . 57.99(19)
C7 O2 P1 Ni1 . -1.2(2)
O1 P1 S1 Ni1 . -120.43(6)
O2 P1 S1 Ni1 . 130.01(7)
S2 P1 S1 Ni1 . 4.39(3)
O1 P1 S2 Ni1 . 120.12(7)
O2 P1 S2 Ni1 . -129.99(7)
S1 P1 S2 Ni1 . -4.38(3)
P1 S1 Ni1 S2 . -3.85(3)
P1 S1 Ni1 S2 3_666 176.15(3)
P1 S1 Ni1 P1 3_666 180.0
P1 S2 Ni1 S1 3_666 -176.15(3)
P1 S2 Ni1 S1 . 3.85(3)
P1 S2 Ni1 P1 3_666 180.0
O1 P1 Ni1 S1 3_666 -87.60(10)
O2 P1 Ni1 S1 3_666 92.80(11)
S1 P1 Ni1 S1 3_666 180.0
S2 P1 Ni1 S1 3_666 5.53(4)
O1 P1 Ni1 S1 . 92.40(10)
O2 P1 Ni1 S1 . -87.20(11)
S2 P1 Ni1 S1 . -174.47(4)
O1 P1 Ni1 S2 . -93.13(10)
O2 P1 Ni1 S2 . 87.27(11)
S1 P1 Ni1 S2 . 174.47(4)
O1 P1 Ni1 S2 3_666 86.87(10)
O2 P1 Ni1 S2 3_666 -92.73(11)
S1 P1 Ni1 S2 3_666 -5.53(4)
S2 P1 Ni1 S2 3_666 180.0
